data_7121713
loop_
_publ_author_name
'Wang, Peng-Fei'
'Bao, Song-Song'
'Huang, Xin-Da'
'Akutagawa, T.'
'Zheng, Li-Min'

_publ_section_title
;
 Temperature controlled formation of polar copper phosphonates showing
 large dielectric anisotropy and a dehydration-induced switch from
 ferromagnetic to antiferromagnetic interactions.
;
_journal_issue 49
_journal_name_full 'Chemical communications (Cambridge, England)'
_journal_page_first 6276
_journal_page_last 6279
_journal_paper_doi 10.1039/c8cc02819b
_journal_volume 54
_journal_year 2018
_chemical_absolute_configuration unk
_chemical_formula_moiety 'C14 H18 Cu3 O15 P2'
_chemical_formula_sum 'C14 H18 Cu3 O15 P2'
_chemical_formula_weight 678.84
_space_group_crystal_system monoclinic
_space_group_IT_number 4
_space_group_name_Hall 'P 2yb'
_space_group_name_H-M_alt 'P 1 21 1'
_symmetry_space_group_name_Hall 'P 2yb'
_symmetry_space_group_name_H-M 'P 1 21 1'
_atom_sites_solution_hydrogens mixed
_audit_creation_method SHELXL-2013
_audit_update_record
;
2018-04-05 deposited with the CCDC.
2018-05-23 downloaded from the CCDC.
;
_cell_angle_alpha 90
_cell_angle_beta 102.344(6)
_cell_angle_gamma 90
_cell_formula_units_Z 2
_cell_length_a 8.872(2)
_cell_length_b 9.054(3)
_cell_length_c 13.255(4)
_cell_measurement_reflns_used 3189
_cell_measurement_temperature 296(2)
_cell_measurement_theta_max 27.4642
_cell_measurement_theta_min 2.3497
_cell_volume 1040.1(5)
_computing_cell_refinement SMART
_computing_data_collection 'SMART (Bruker, 2000)'
_computing_data_reduction 'SAINT (Bruker, 2000)'
_computing_molecular_graphics SHELXTL
_computing_publication_material SHELXTL
_computing_structure_refinement 'SHELXL-2013 (Sheldrick, 2013)'
_computing_structure_solution 'SHELXTL (Bruker, 2000)'
_diffrn_ambient_temperature 296(2)
_diffrn_measured_fraction_theta_full 0.998
_diffrn_measured_fraction_theta_max 0.998
_diffrn_measurement_device_type 'Bruker APEX II'
_diffrn_radiation_type MoK\a
_diffrn_radiation_wavelength 0.71073
_diffrn_reflns_av_R_equivalents 0.0270
_diffrn_reflns_av_unetI/netI 0.0568
_diffrn_reflns_Laue_measured_fraction_full 0.998
_diffrn_reflns_Laue_measured_fraction_max 0.998
_diffrn_reflns_limit_h_max 11
_diffrn_reflns_limit_h_min -8
_diffrn_reflns_limit_k_max 11
_diffrn_reflns_limit_k_min -11
_diffrn_reflns_limit_l_max 16
_diffrn_reflns_limit_l_min -17
_diffrn_reflns_number 8292
_diffrn_reflns_point_group_measured_fraction_full 0.999
_diffrn_reflns_point_group_measured_fraction_max 0.999
_diffrn_reflns_theta_full 25.242
_diffrn_reflns_theta_max 27.496
_diffrn_reflns_theta_min 2.745
_diffrn_source 'fine-focus sealed tube'
_exptl_absorpt_coefficient_mu 3.272
_exptl_absorpt_correction_T_max 0.877
_exptl_absorpt_correction_T_min 0.740
_exptl_absorpt_correction_type multi-scan
_exptl_absorpt_process_details 'SADABS; Bruker, 2000'
_exptl_crystal_colour blue
_exptl_crystal_density_diffrn 2.167
_exptl_crystal_description sheet-like
_exptl_crystal_F_000 678
_exptl_crystal_size_max 0.100
_exptl_crystal_size_mid 0.040
_exptl_crystal_size_min 0.040
_refine_diff_density_max 0.496
_refine_diff_density_min -0.442
_refine_diff_density_rms 0.086
_refine_ls_abs_structure_details
;
 Refined as an inversion twin.
;
_refine_ls_abs_structure_Flack 0.010(14)
_refine_ls_extinction_method none
_refine_ls_goodness_of_fit_ref 1.000
_refine_ls_hydrogen_treatment mixed
_refine_ls_matrix_type full
_refine_ls_number_parameters 310
_refine_ls_number_reflns 4645
_refine_ls_number_restraints 1
_refine_ls_restrained_S_all 0.999
_refine_ls_R_factor_all 0.0323
_refine_ls_R_factor_gt 0.0256
_refine_ls_shift/su_max 0.001
_refine_ls_shift/su_mean 0.000
_refine_ls_structure_factor_coef Fsqd
_refine_ls_weighting_details
;
 w=1/[\s^2^(Fo^2^)+(0.0165P)^2^]
 where P=(Fo^2^+2Fc^2^)/3
;
_refine_ls_weighting_scheme calc
_refine_ls_wR_factor_gt 0.0549
_refine_ls_wR_factor_ref 0.0565
_reflns_Friedel_coverage 0.881
_reflns_Friedel_fraction_full 1.000
_reflns_Friedel_fraction_max 1.000
_reflns_number_gt 3838
_reflns_number_total 4645
_reflns_threshold_expression 'I > 2\s(I)'
_cod_data_source_file c8cc02819b2.cif
_cod_data_source_block 1
_cod_depositor_comments 'Adding full bibliography for 7121713--7121714.cif.'
_cod_original_cell_volume 1040.2(5)
_cod_database_code 7121713
_shelx_space_group_comment
;
The symmetry employed for this shelxl refinement is uniquely defined
by the following loop, which should always be used as a source of
symmetry information in preference to the above space-group names.
They are only intended as comments.
;
_shelx_estimated_absorpt_t_min 0.736
_shelx_estimated_absorpt_t_max 0.880
_shelxl_version_number 2013-2

loop_
_space_group_symop_operation_xyz
'x, y, z'
'-x, y+1/2, -z'

loop_
_atom_site_label
_atom_site_type_symbol
_atom_site_fract_x
_atom_site_fract_y
_atom_site_fract_z
_atom_site_U_iso_or_equiv
_atom_site_adp_type
_atom_site_occupancy
_atom_site_site_symmetry_order
_atom_site_calc_flag
_atom_site_refinement_flags_posn
_atom_site_refinement_flags_adp
Cu1 Cu 0.17378(5) 0.87391(9) 0.53897(4) 0.01081(12) Uani 1 1 d . .
Cu2 Cu 0.48661(5) 0.37017(9) 0.69894(4) 0.00953(12) Uani 1 1 d . .
Cu3 Cu 0.75655(5) -0.13031(9) 0.67488(4) 0.01029(12) Uani 1 1 d . .
P1 P 0.44207(13) 0.71171(14) 0.69047(10) 0.0098(3) Uani 1 1 d . .
P2 P 0.80013(14) 0.21419(14) 0.66877(10) 0.0104(3) Uani 1 1 d . .
C1 C 0.4086(5) 0.6960(6) 0.8199(4) 0.0121(11) Uani 1 1 d . .
C2 C 0.4917(6) 0.7807(6) 0.9005(4) 0.0157(12) Uani 1 1 d . .
H2A H 0.5624 0.8501 0.8875 0.019 Uiso 1 1 calc R U
C3 C 0.4697(6) 0.7622(7) 1.0009(4) 0.0221(13) Uani 1 1 d . .
H3A H 0.5281 0.8162 1.0551 0.027 Uiso 1 1 calc R U
C4 C 0.3602(6) 0.6629(7) 1.0190(4) 0.0191(12) Uani 1 1 d . .
H4A H 0.3449 0.6507 1.0857 0.023 Uiso 1 1 calc R U
C5 C 0.2739(6) 0.5819(6) 0.9396(4) 0.0176(12) Uani 1 1 d . .
H5A H 0.1981 0.5180 0.9525 0.021 Uiso 1 1 calc R U
C6 C 0.2996(5) 0.5953(5) 0.8401(4) 0.0100(10) Uani 1 1 d . .
C7 C 0.2060(5) 0.4995(5) 0.7554(4) 0.0098(10) Uani 1 1 d . .
C8 C 0.9442(5) 0.1853(5) 0.7878(4) 0.0108(10) Uani 1 1 d . .
C9 C 0.9393(6) 0.2675(6) 0.8746(4) 0.0155(11) Uani 1 1 d . .
H9A H 0.8683 0.3441 0.8699 0.019 Uiso 1 1 calc R U
C10 C 1.0385(6) 0.2384(6) 0.9692(4) 0.0209(12) Uani 1 1 d . .
H10A H 1.0302 0.2920 1.0276 0.025 Uiso 1 1 calc R U
C11 C 1.1491(6) 0.1295(6) 0.9756(4) 0.0204(13) Uani 1 1 d . .
H11A H 1.2156 0.1096 1.0384 0.025 Uiso 1 1 calc R U
C12 C 1.1612(5) 0.0498(6) 0.8881(4) 0.0163(11) Uani 1 1 d . .
H12A H 1.2378 -0.0213 0.8919 0.020 Uiso 1 1 calc R U
C13 C 1.0583(5) 0.0767(5) 0.7948(4) 0.0100(10) Uani 1 1 d . .
C14 C 1.0742(5) -0.0146(5) 0.7024(4) 0.0122(11) Uani 1 1 d . .
O1 O 0.2880(4) 0.7168(4) 0.6154(3) 0.0128(7) Uani 1 1 d . .
O2 O 0.5438(3) 0.8462(4) 0.6867(3) 0.0138(9) Uani 1 1 d . .
O3 O 0.5322(4) 0.5711(4) 0.6746(3) 0.0136(8) Uani 1 1 d . .
O4 O 0.2759(3) 0.4048(4) 0.7112(3) 0.0136(8) Uani 1 1 d . .
O5 O 0.0645(3) 0.5168(4) 0.7321(3) 0.0125(7) Uani 1 1 d . .
O6 O 0.6996(3) 0.3431(4) 0.6892(3) 0.0144(9) Uani 1 1 d . .
O7 O 0.7024(4) 0.0736(4) 0.6523(3) 0.0137(8) Uani 1 1 d . .
O8 O 0.8840(4) 0.2439(4) 0.5817(3) 0.0121(7) Uani 1 1 d . .
O9 O 0.9685(3) -0.1022(4) 0.6605(3) 0.0148(9) Uani 1 1 d . .
O10 O 1.1961(4) -0.0032(4) 0.6696(3) 0.0124(8) Uani 1 1 d . .
O1W O 0.3766(4) 1.0125(4) 0.5124(2) 0.0159(8) Uani 1 1 d . .
H1WA H 0.4605 0.9679 0.5375 0.024 Uiso 1 1 d R U
H1WB H 0.3688 1.0250 0.4479 0.024 Uiso 1 1 d R U
O2W O 0.0258(4) 1.0212(5) 0.4705(3) 0.0345(11) Uani 1 1 d . .
H2WA H 0.0362 1.0319 0.4086 0.052 Uiso 1 1 d R U
H2WB H 0.0434 1.1029 0.5023 0.052 Uiso 1 1 d R U
O3W O 0.4621(4) 0.1643(4) 0.7333(3) 0.0117(7) Uani 1 1 d . .
H3WA H 0.3707 0.1505 0.7413 0.018 Uiso 1 1 d R U
H3WB H 0.4785 0.1099 0.6845 0.018 Uiso 1 1 d R U
O4W O 0.6873(4) -0.1868(4) 0.4946(3) 0.0190(8) Uani 1 1 d . .
H4WA H 0.7339 -0.1390 0.4552 0.12(4) Uiso 1 1 d R .
H4WB H 0.6889 -0.2793 0.4839 0.021(16) Uiso 1 1 d R .
O5W O 0.8184(4) -0.3197(4) 0.7437(3) 0.0159(8) Uani 1 1 d . .
H5WA H 0.8944 -0.3549 0.7219 0.024 Uiso 1 1 d R U
H5WB H 0.7431 -0.3797 0.7301 0.024 Uiso 1 1 d R U

loop_
_atom_site_aniso_label
_atom_site_aniso_U_11
_atom_site_aniso_U_22
_atom_site_aniso_U_33
_atom_site_aniso_U_23
_atom_site_aniso_U_13
_atom_site_aniso_U_12
Cu1 0.0116(3) 0.0080(3) 0.0123(3) -0.0012(3) 0.00138(19) 0.0030(3)
Cu2 0.0085(2) 0.0063(3) 0.0145(3) 0.0011(3) 0.00403(19) 0.0006(3)
Cu3 0.0076(2) 0.0074(3) 0.0163(3) 0.0007(4) 0.00355(19) 0.0005(3)
P1 0.0086(6) 0.0059(6) 0.0157(7) 0.0018(5) 0.0046(5) 0.0016(5)
P2 0.0078(6) 0.0071(6) 0.0168(7) 0.0013(5) 0.0039(5) 0.0006(5)
C1 0.010(2) 0.012(3) 0.014(3) 0.001(2) -0.0001(19) 0.0057(19)
C2 0.011(3) 0.015(3) 0.020(3) -0.003(2) 0.001(2) 0.000(2)
C3 0.018(3) 0.029(4) 0.017(3) -0.008(2) -0.002(2) 0.003(2)
C4 0.021(3) 0.024(3) 0.014(3) 0.003(2) 0.007(2) 0.004(2)
C5 0.015(3) 0.019(3) 0.020(3) 0.003(2) 0.006(2) 0.000(2)
C6 0.007(2) 0.010(3) 0.012(2) 0.000(2) -0.0002(18) 0.0035(18)
C7 0.014(3) 0.005(3) 0.011(2) 0.0039(19) 0.0041(19) -0.0029(19)
C8 0.009(2) 0.010(3) 0.014(3) 0.002(2) 0.0042(19) -0.0024(19)
C9 0.015(3) 0.015(3) 0.018(3) -0.004(2) 0.006(2) 0.001(2)
C10 0.022(3) 0.025(3) 0.017(3) -0.005(3) 0.009(2) -0.006(2)
C11 0.024(3) 0.023(3) 0.013(3) 0.001(2) 0.002(2) -0.005(2)
C12 0.010(3) 0.019(3) 0.019(3) 0.004(2) 0.001(2) 0.001(2)
C13 0.006(2) 0.011(3) 0.014(3) -0.001(2) 0.0042(19) -0.0027(19)
C14 0.014(3) 0.009(3) 0.014(3) 0.003(2) 0.002(2) 0.0034(19)
O1 0.0138(17) 0.0067(18) 0.0170(18) 0.0009(15) 0.0016(14) 0.0026(14)
O2 0.0094(15) 0.009(2) 0.0254(19) 0.0030(16) 0.0090(13) 0.0012(14)
O3 0.0120(18) 0.0039(19) 0.027(2) 0.0026(14) 0.0078(16) 0.0020(14)
O4 0.0095(16) 0.010(2) 0.0220(18) -0.0009(14) 0.0044(13) 0.0005(13)
O5 0.0051(18) 0.014(2) 0.0190(18) -0.0033(15) 0.0040(14) 0.0001(13)
O6 0.0081(15) 0.007(2) 0.030(2) -0.0001(15) 0.0083(14) 0.0011(13)
O7 0.0120(18) 0.0045(19) 0.026(2) 0.0013(15) 0.0060(15) -0.0009(13)
O8 0.0104(17) 0.0101(19) 0.0141(18) 0.0023(15) -0.0011(14) -0.0002(13)
O9 0.0085(15) 0.014(2) 0.0225(18) -0.0058(16) 0.0051(13) -0.0007(14)
O10 0.0088(18) 0.014(2) 0.0162(19) -0.0020(15) 0.0057(14) 0.0006(14)
O1W 0.0163(19) 0.016(2) 0.0144(18) 0.0015(16) 0.0007(15) 0.0041(15)
O2W 0.054(3) 0.029(3) 0.016(2) -0.003(2) -0.0028(19) 0.026(2)
O3W 0.0114(17) 0.0089(18) 0.0165(19) -0.0018(15) 0.0070(15) 0.0005(13)
O4W 0.027(2) 0.015(2) 0.017(2) -0.0029(16) 0.0091(16) -0.0043(15)
O5W 0.0096(17) 0.012(2) 0.029(2) 0.0034(16) 0.0093(15) 0.0013(14)

loop_
_atom_type_symbol
_atom_type_description
_atom_type_scat_dispersion_real
_atom_type_scat_dispersion_imag
_atom_type_scat_source
C C 0.0033 0.0016 'International Tables Vol C Tables 4.2.6.8 and 6.1.1.4'
H H 0.0000 0.0000 'International Tables Vol C Tables 4.2.6.8 and 6.1.1.4'
O O 0.0106 0.0060 'International Tables Vol C Tables 4.2.6.8 and 6.1.1.4'
P P 0.1023 0.0942 'International Tables Vol C Tables 4.2.6.8 and 6.1.1.4'
Cu Cu 0.3201 1.2651 'International Tables Vol C Tables 4.2.6.8 and 6.1.1.4'

loop_
_geom_angle_atom_site_label_1
_geom_angle_atom_site_label_2
_geom_angle_atom_site_label_3
_geom_angle
_geom_angle_site_symmetry_1
_geom_angle_site_symmetry_3
O1 Cu1 O2W 169.70(17) . .
O1 Cu1 O8 90.14(15) . 2_656
O2W Cu1 O8 89.89(15) . 2_656
O1 Cu1 O10 90.67(14) . 1_465
O2W Cu1 O10 87.46(15) . 1_465
O8 Cu1 O10 169.49(14) 2_656 1_465
O1 Cu1 O1W 98.35(13) . .
O2W Cu1 O1W 91.53(17) . .
O8 Cu1 O1W 106.33(13) 2_656 .
O10 Cu1 O1W 83.92(13) 1_465 .
O3 Cu2 O4 95.93(14) . .
O3 Cu2 O6 82.20(14) . .
O4 Cu2 O6 177.74(15) . .
O3 Cu2 O3W 173.84(14) . .
O4 Cu2 O3W 88.70(14) . .
O6 Cu2 O3W 93.08(14) . .
O7 Cu3 O2 84.39(14) . 1_545
O7 Cu3 O9 94.26(15) . .
O2 Cu3 O9 178.45(16) 1_545 .
O7 Cu3 O5W 161.77(15) . .
O2 Cu3 O5W 92.69(15) 1_545 .
O9 Cu3 O5W 88.82(14) . .
O7 Cu3 O4W 92.75(14) . .
O2 Cu3 O4W 90.62(13) 1_545 .
O9 Cu3 O4W 88.69(13) . .
O5W Cu3 O4W 105.29(14) . .
O1 P1 O2 114.4(2) . .
O1 P1 O3 111.0(2) . .
O2 P1 O3 109.12(18) . .
O1 P1 C1 108.6(2) . .
O2 P1 C1 108.2(2) . .
O3 P1 C1 105.0(2) . .
O8 P2 O6 113.40(19) . .
O8 P2 O7 113.1(2) . .
O6 P2 O7 109.02(19) . .
O8 P2 C8 108.3(2) . .
O6 P2 C8 106.5(2) . .
O7 P2 C8 106.0(2) . .
C2 C1 C6 119.2(5) . .
C2 C1 P1 121.2(4) . .
C6 C1 P1 119.6(4) . .
C1 C2 C3 120.5(5) . .
C1 C2 H2A 119.8 . .
C3 C2 H2A 119.8 . .
C4 C3 C2 119.4(5) . .
C4 C3 H3A 120.3 . .
C2 C3 H3A 120.3 . .
C5 C4 C3 120.8(5) . .
C5 C4 H4A 119.6 . .
C3 C4 H4A 119.6 . .
C4 C5 C6 120.1(5) . .
C4 C5 H5A 119.9 . .
C6 C5 H5A 119.9 . .
C5 C6 C1 119.9(5) . .
C5 C6 C7 118.5(5) . .
C1 C6 C7 121.6(4) . .
O5 C7 O4 122.6(4) . .
O5 C7 C6 118.6(4) . .
O4 C7 C6 118.8(4) . .
C9 C8 C13 118.3(5) . .
C9 C8 P2 120.2(4) . .
C13 C8 P2 121.4(4) . .
C8 C9 C10 121.5(5) . .
C8 C9 H9A 119.3 . .
C10 C9 H9A 119.3 . .
C11 C10 C9 119.6(5) . .
C11 C10 H10A 120.2 . .
C9 C10 H10A 120.2 . .
C10 C11 C12 120.0(5) . .
C10 C11 H11A 120.0 . .
C12 C11 H11A 120.0 . .
C11 C12 C13 119.8(5) . .
C11 C12 H12A 120.1 . .
C13 C12 H12A 120.1 . .
C12 C13 C8 120.6(5) . .
C12 C13 C14 117.9(4) . .
C8 C13 C14 121.5(4) . .
O10 C14 O9 121.0(5) . .
O10 C14 C13 118.3(4) . .
O9 C14 C13 120.7(4) . .
P1 O1 Cu1 132.6(2) . .
P1 O2 Cu3 133.2(2) . 1_565
P1 O3 Cu2 129.1(2) . .
C7 O4 Cu2 136.2(3) . .
P2 O6 Cu2 136.3(2) . .
P2 O7 Cu3 131.6(2) . .
P2 O8 Cu1 129.6(2) . 2_646
C14 O9 Cu3 132.9(3) . .
C14 O10 Cu1 108.4(3) . 1_645
Cu1 O1W H1WA 109.4 . .
Cu1 O1W H1WB 109.3 . .
H1WA O1W H1WB 109.5 . .
Cu1 O2W H2WA 109.0 . .
Cu1 O2W H2WB 109.2 . .
H2WA O2W H2WB 109.5 . .
Cu2 O3W H3WA 109.2 . .
Cu2 O3W H3WB 109.3 . .
H3WA O3W H3WB 109.5 . .
Cu3 O4W H4WA 116.7 . .
Cu3 O4W H4WB 111.5 . .
H4WA O4W H4WB 111.9 . .
Cu3 O5W H5WA 109.4 . .
Cu3 O5W H5WB 109.3 . .
H5WA O5W H5WB 109.5 . .

loop_
_geom_bond_atom_site_label_1
_geom_bond_atom_site_label_2
_geom_bond_distance
_geom_bond_site_symmetry_2
Cu1 O1 1.907(3) .
Cu1 O2W 1.954(4) .
Cu1 O8 1.963(3) 2_656
Cu1 O10 2.033(3) 1_465
Cu1 O1W 2.282(4) .
Cu2 O3 1.906(3) .
Cu2 O4 1.936(3) .
Cu2 O6 1.937(3) .
Cu2 O3W 1.942(3) .
Cu3 O7 1.915(3) .
Cu3 O2 1.939(3) 1_545
Cu3 O9 1.947(3) .
Cu3 O5W 1.965(3) .
Cu3 O4W 2.393(4) .
P1 O1 1.510(3) .
P1 O2 1.523(4) .
P1 O3 1.542(4) .
P1 C1 1.808(5) .
P2 O8 1.525(4) .
P2 O6 1.528(3) .
P2 O7 1.529(3) .
P2 C8 1.824(5) .
C1 C2 1.392(7) .
C1 C6 1.396(7) .
C2 C3 1.395(8) .
C2 H2A 0.9300 .
C3 C4 1.381(8) .
C3 H3A 0.9300 .
C4 C5 1.373(7) .
C4 H4A 0.9300 .
C5 C6 1.392(7) .
C5 H5A 0.9300 .
C6 C7 1.518(6) .
C7 O5 1.237(5) .
C7 O4 1.273(6) .
C8 C9 1.379(7) .
C8 C13 1.400(7) .
C9 C10 1.395(7) .
C9 H9A 0.9300 .
C10 C11 1.381(8) .
C10 H10A 0.9300 .
C11 C12 1.389(7) .
C11 H11A 0.9300 .
C12 C13 1.393(7) .
C12 H12A 0.9300 .
C13 C14 1.510(7) .
C14 O10 1.252(6) .
C14 O9 1.263(6) .
O2 Cu3 1.939(3) 1_565
O8 Cu1 1.963(3) 2_646
O10 Cu1 2.033(3) 1_645
O1W H1WA 0.8500 .
O1W H1WB 0.8500 .
O2W H2WA 0.8500 .
O2W H2WB 0.8500 .
O3W H3WA 0.8500 .
O3W H3WB 0.8501 .
O4W H4WA 0.8499 .
O4W H4WB 0.8499 .
O5W H5WA 0.8500 .
O5W H5WB 0.8500 .

loop_
_geom_hbond_atom_site_label_D
_geom_hbond_atom_site_label_H
_geom_hbond_atom_site_label_A
_geom_hbond_distance_DH
_geom_hbond_distance_HA
_geom_hbond_distance_DA
_geom_hbond_angle_DHA
_geom_hbond_site_symmetry_A
O5W H5WB O6 0.85 2.58 3.260(5) 137.9 1_545
O5W H5WB O3 0.85 1.91 2.697(5) 153.1 1_545
O5W H5WA O5 0.85 1.89 2.669(5) 152.4 1_645
O4W H4WB O1W 0.85 1.98 2.778(5) 157.0 2_636
O4W H4WA O4 0.85 2.22 2.934(5) 141.1 2_646
O3W H3WB O1W 0.85 2.43 3.176(5) 146.5 1_545
O3W H3WB O7 0.85 2.14 2.711(5) 123.8 .
O3W H3WB O2 0.85 2.46 3.065(5) 129.2 1_545
O3W H3WA O10 0.85 2.15 2.780(4) 131.2 1_455
O2W H2WB O8 0.85 2.32 2.935(5) 129.7 1_465
O2W H2WA O5 0.85 1.89 2.633(5) 144.7 2_556
O1W H1WB O6 0.85 2.43 3.029(5) 128.0 2_656
O1W H1WB O3 0.85 2.05 2.818(5) 150.2 2_656
O1W H1WA O4W 0.85 2.61 3.346(5) 145.1 1_565
O1W H1WA O7 0.85 2.54 3.132(4) 127.8 1_565
O1W H1WA O2 0.85 2.25 2.888(5) 132.4 .

loop_
_geom_torsion_atom_site_label_1
_geom_torsion_atom_site_label_2
_geom_torsion_atom_site_label_3
_geom_torsion_atom_site_label_4
_geom_torsion
_geom_torsion_site_symmetry_4
O1 P1 C1 C2 -135.7(4) .
O2 P1 C1 C2 -11.0(5) .
O3 P1 C1 C2 105.5(4) .
O1 P1 C1 C6 45.5(5) .
O2 P1 C1 C6 170.2(4) .
O3 P1 C1 C6 -73.4(4) .
C6 C1 C2 C3 1.9(7) .
P1 C1 C2 C3 -177.0(4) .
C1 C2 C3 C4 -2.4(8) .
C2 C3 C4 C5 0.3(8) .
C3 C4 C5 C6 2.3(8) .
C4 C5 C6 C1 -2.8(7) .
C4 C5 C6 C7 177.7(5) .
C2 C1 C6 C5 0.7(7) .
P1 C1 C6 C5 179.6(4) .
C2 C1 C6 C7 -179.7(4) .
P1 C1 C6 C7 -0.9(6) .
C5 C6 C7 O5 63.6(6) .
C1 C6 C7 O5 -115.9(5) .
C5 C6 C7 O4 -116.5(5) .
C1 C6 C7 O4 64.0(6) .
O8 P2 C8 C9 126.3(4) .
O6 P2 C8 C9 3.9(5) .
O7 P2 C8 C9 -112.1(4) .
O8 P2 C8 C13 -56.0(5) .
O6 P2 C8 C13 -178.3(4) .
O7 P2 C8 C13 65.7(5) .
C13 C8 C9 C10 -4.0(8) .
P2 C8 C9 C10 173.8(4) .
C8 C9 C10 C11 3.1(8) .
C9 C10 C11 C12 0.0(8) .
C10 C11 C12 C13 -2.1(8) .
C11 C12 C13 C8 1.1(8) .
C11 C12 C13 C14 -178.9(5) .
C9 C8 C13 C12 1.9(7) .
P2 C8 C13 C12 -175.9(4) .
C9 C8 C13 C14 -178.1(5) .
P2 C8 C13 C14 4.1(7) .
C12 C13 C14 O10 -63.3(6) .
C8 C13 C14 O10 116.7(5) .
C12 C13 C14 O9 115.3(5) .
C8 C13 C14 O9 -64.7(7) .
O2 P1 O1 Cu1 -16.8(4) .
O3 P1 O1 Cu1 -140.9(3) .
C1 P1 O1 Cu1 104.2(3) .
O1 P1 O2 Cu3 -129.3(3) 1_565
O3 P1 O2 Cu3 -4.3(3) 1_565
C1 P1 O2 Cu3 109.5(3) 1_565
O1 P1 O3 Cu2 -67.2(3) .
O2 P1 O3 Cu2 165.8(2) .
C1 P1 O3 Cu2 49.9(3) .
O5 C7 O4 Cu2 162.9(3) .
C6 C7 O4 Cu2 -17.0(7) .
O8 P2 O6 Cu2 127.1(3) .
O7 P2 O6 Cu2 0.0(4) .
C8 P2 O6 Cu2 -113.9(3) .
O8 P2 O7 Cu3 80.0(3) .
O6 P2 O7 Cu3 -152.8(3) .
C8 P2 O7 Cu3 -38.6(4) .
O6 P2 O8 Cu1 -27.4(3) 2_646
O7 P2 O8 Cu1 97.4(3) 2_646
C8 P2 O8 Cu1 -145.5(3) 2_646
O10 C14 O9 Cu3 -169.7(3) .
C13 C14 O9 Cu3 11.7(7) .
O9 C14 O10 Cu1 6.0(5) 1_645
C13 C14 O10 Cu1 -175.4(3) 1_645
